data_4346929
loop_
_publ_author_name
'Zhou, Yuan-Yuan'
'Geng, Bing'
'Zhang, Zhen-Wei'
'Guan, Qun'
'Lu, Jun-Ling'
'Bo, Qi-Bing'

_publ_section_title
;
 New Family of Octagonal-Prismatic Lanthanide Coordination Cages Assembled
 from Unique Ln17 Clusters and Simple Cliplike Dicarboxylate Ligands.
;
_journal_issue 5
_journal_name_full 'Inorganic chemistry'
_journal_page_first 2037
_journal_page_last 2047
_journal_paper_doi 10.1021/acs.inorgchem.5b02367
_journal_volume 55
_journal_year 2016
_chemical_absolute_configuration unk
_chemical_formula_sum 'C112 H205 Er17 O112'
_chemical_formula_weight 6187.18
_space_group_IT_number 90
_space_group_name_Hall 'P 4ab 2ab'
_space_group_name_H-M_alt 'P 4 21 2'
_symmetry_cell_setting tetragonal
_symmetry_space_group_name_H-M 'P 4 21 2'
_atom_sites_solution_hydrogens geom
_atom_sites_solution_primary direct
_atom_sites_solution_secondary difmap
_audit_creation_method SHELXL-97
_cell_angle_alpha 90.00
_cell_angle_beta 90.00
_cell_angle_gamma 90.00
_cell_formula_units_Z 2
_cell_length_a 25.1663(8)
_cell_length_b 25.1663(8)
_cell_length_c 15.8693(9)
_cell_measurement_reflns_used 7972
_cell_measurement_temperature 293(2)
_cell_measurement_theta_max 28.7570
_cell_measurement_theta_min 3.4380
_cell_volume 10050.7(7)
_computing_structure_refinement 'SHELXL-97 (Sheldrick, 1997)'
_computing_structure_solution 'SHELXS-97 (Sheldrick, 1990)'
_diffrn_ambient_temperature 293(2)
_diffrn_measured_fraction_theta_full 0.996
_diffrn_measured_fraction_theta_max 0.996
_diffrn_measurement_device 'four-circle diffractometer'
_diffrn_measurement_device_type 'Xcalibur, Eos, Gemini'
_diffrn_radiation_monochromator graphite
_diffrn_radiation_source 'fine-focus sealed tube'
_diffrn_radiation_type MoK\a
_diffrn_radiation_wavelength 0.71073
_diffrn_reflns_av_R_equivalents 0.1161
_diffrn_reflns_av_sigmaI/netI 0.0862
_diffrn_reflns_limit_h_max 29
_diffrn_reflns_limit_h_min -29
_diffrn_reflns_limit_k_max 26
_diffrn_reflns_limit_k_min -26
_diffrn_reflns_limit_l_max 18
_diffrn_reflns_limit_l_min -18
_diffrn_reflns_number 38927
_diffrn_reflns_theta_full 25.03
_diffrn_reflns_theta_max 25.03
_diffrn_reflns_theta_min 2.92
_exptl_absorpt_coefficient_mu 7.103
_exptl_absorpt_correction_T_max 0.5369
_exptl_absorpt_correction_T_min 0.4828
_exptl_absorpt_correction_type multi-scan
_exptl_crystal_colour pink
_exptl_crystal_density_diffrn 2.044
_exptl_crystal_density_method 'not measured'
_exptl_crystal_description rod
_exptl_crystal_F_000 5858
_exptl_crystal_size_max 0.16
_exptl_crystal_size_mid 0.12
_exptl_crystal_size_min 0.08
_platon_squeeze_details
;
;
_refine_diff_density_max 5.600
_refine_diff_density_min -1.973
_refine_diff_density_rms 0.330
_refine_ls_abs_structure_details 'Flack H D (1983), Acta Cryst. A39, 876-881'
_refine_ls_abs_structure_Flack 0.51(3)
_refine_ls_extinction_method none
_refine_ls_goodness_of_fit_ref 1.052
_refine_ls_hydrogen_treatment mixed
_refine_ls_matrix_type full
_refine_ls_number_parameters 596
_refine_ls_number_reflns 8884
_refine_ls_number_restraints 1
_refine_ls_restrained_S_all 1.052
_refine_ls_R_factor_all 0.0843
_refine_ls_R_factor_gt 0.0684
_refine_ls_shift/su_max 0.001
_refine_ls_shift/su_mean 0.000
_refine_ls_structure_factor_coef Fsqd
_refine_ls_weighting_details 'calc w=1/[\s^2^(Fo^2^)+(0.0842P)^2^+206.1317P] where P=(Fo^2^+2Fc^2^)/3'
_refine_ls_weighting_scheme calc
_refine_ls_wR_factor_gt 0.1638
_refine_ls_wR_factor_ref 0.1792
_reflns_number_gt 7533
_reflns_number_total 8884
_reflns_threshold_expression >2sigma(I)
_cod_data_source_file ic5b02367_si_002.cif
_cod_data_source_block UJN-Er
_cod_depositor_comments
;
The following automatic conversions were performed:

data item '_symmetry_cell_setting' value 'Tetragonal' was changed to
'tetragonal' in accordance with the
/home/saulius/struct/COD-crude-data/automatic-downloads/DataCite-retrospective/ACS/depositions/lib/dictionaries/cif_core.dic
dictionary named 'cif_core.dic' version 2.4.2 last updated on
2011-04-26.

Automatic conversion script
Id: cif_fix_values 6909 2019-04-08 15:41:33Z antanas 
;
_cod_original_cell_volume 10050.7(8)
_cod_original_sg_symbol_H-M P4212
_cod_database_code 4346929

loop_
_symmetry_equiv_pos_as_xyz
'x, y, z'
'-y+1/2, x+1/2, z'
'x+1/2, -y+1/2, -z'
'-x, -y, z'
'-y, -x, -z'
'y, x, -z'
'y+1/2, -x+1/2, z'
'-x+1/2, y+1/2, -z'

loop_
_atom_site_label
_atom_site_type_symbol
_atom_site_fract_x
_atom_site_fract_y
_atom_site_fract_z
_atom_site_U_iso_or_equiv
_atom_site_adp_type
_atom_site_occupancy
_atom_site_symmetry_multiplicity
_atom_site_calc_flag
_atom_site_refinement_flags
_atom_site_disorder_assembly
_atom_site_disorder_group
Er1 Er 1.0000 0.5000 0.67421(4) 0.02140(16) Uani 1 4 d S . .
Er2 Er 0.899136(13) 0.518605(13) 0.50282(2) 0.02340(8) Uani 1 1 d . . .
Er3 Er 0.915314(14) 0.442792(14) 0.84684(2) 0.02558(9) Uani 1 1 d . . .
Er4 Er 0.835321(14) 0.391471(14) 0.42132(2) 0.02705(9) Uani 1 1 d . . .
Er5 Er 0.958702(16) 0.307992(15) 0.92869(2) 0.03226(10) Uani 1 1 d . . .
O1 O 0.9066(2) 0.3477(2) 0.8256(3) 0.0354(16) Uani 1 1 d . . .
O2 O 0.8759(2) 0.3882(2) 0.7148(3) 0.0329(16) Uani 1 1 d . . .
O3 O 0.8959(2) 0.3544(2) 0.5265(3) 0.0340(12) Uani 1 1 d U . .
O4 O 0.8100(2) 0.3358(2) 0.5355(3) 0.0358(17) Uani 1 1 d . . .
O5 O 1.0288(2) 0.3238(2) 0.8234(3) 0.0368(17) Uani 1 1 d . . .
O6 O 0.9835(3) 0.2517(3) 0.8164(4) 0.0428(19) Uani 1 1 d . . .
O7 O 1.0294(3) 0.2554(3) 0.9802(4) 0.045(2) Uani 1 1 d . . .
O8 O 0.9940(3) 0.3141(3) 1.0664(4) 0.047(2) Uani 1 1 d . . .
O9 O 0.8654(2) 0.4148(2) 0.9660(4) 0.0396(18) Uani 1 1 d . . .
O10 O 0.8869(3) 0.3320(3) 1.0093(4) 0.0442(19) Uani 1 1 d . . .
O11 O 0.8335(2) 0.5079(2) 0.6322(3) 0.0301(15) Uani 1 1 d . . .
O12 O 0.8267(2) 0.4562(2) 0.5218(3) 0.0334(16) Uani 1 1 d . . .
O13 O 0.8641(3) 0.3626(2) 0.2881(4) 0.0414(18) Uani 1 1 d . . .
O14 O 0.8467(2) 0.3006(2) 0.3793(4) 0.0398(18) Uani 1 1 d . . .
O15 O 0.9653(2) 0.3417(2) 0.3882(4) 0.0394(18) Uani 1 1 d . . .
O16 O 1.0417(2) 0.3030(2) 0.3386(4) 0.0375(17) Uani 1 1 d . . .
O17 O 0.9798(2) 0.3981(2) 0.9287(4) 0.0344(16) Uani 1 1 d . . .
H17 H 0.9822 0.4108 0.9781 0.041 Uiso 1 1 d R . .
O18 O 0.9861(2) 0.4218(2) 0.7558(3) 0.0309(15) Uani 1 1 d . . .
H18 H 0.9808 0.3941 0.7263 0.037 Uiso 1 1 d R . .
O19 O 1.0000 0.5000 0.8685(7) 0.033(3) Uani 1 4 d S . .
O20 O 0.95449(19) 0.56447(19) 0.5937(3) 0.0232(13) Uani 1 1 d . . .
H20 H 0.9385 0.5875 0.6234 0.028 Uiso 1 1 d R . .
O21 O 1.0000 0.5000 0.4788(6) 0.023(3) Uani 1 4 d S . .
H21 H 1.0000 0.5000 0.4255 0.027 Uiso 1 4 d SR . .
O22 O 0.9146(2) 0.4417(2) 0.4228(3) 0.0320(15) Uani 1 1 d . . .
H22 H 0.9252 0.4490 0.3734 0.038 Uiso 1 1 d R . .
O23 O 0.7455(3) 0.3717(3) 0.4047(4) 0.054(2) Uani 1 1 d . . .
H23A H 0.7325 0.3862 0.3610 0.081 Uiso 1 1 d R . .
H23B H 0.7394 0.3386 0.4005 0.081 Uiso 1 1 d R . .
O24 O 0.9073(3) 0.2329(3) 0.9481(5) 0.067(3) Uani 1 1 d . . .
H24B H 0.8930 0.2295 0.9961 0.080 Uiso 1 1 d R . .
H24C H 0.9241 0.2052 0.9348 0.080 Uiso 1 1 d R . .
O25 O 0.6869(4) 0.4344(4) 0.3067(7) 0.108(4) Uani 1 1 d . . .
H25D H 0.6711 0.4300 0.2603 0.130 Uiso 1 1 d R . .
H25B H 0.7100 0.4585 0.3016 0.130 Uiso 1 1 d R . .
O26 O 0.7159(3) 0.2841(3) 0.5000 0.049(3) Uani 1 2 d S . .
H26 H 0.7484 0.2842 0.5099 0.059 Uiso 1 1 d R . .
O27 O 0.1166(12) 0.0769(13) 0.838(2) 0.163(14) Uani 0.50 1 d P . .
H27A H 0.12(2) 0.11(2) 0.86(3) 0.244 Uiso 0.50 1 d P . .
H27B H 0.084(19) 0.07(2) 0.83(3) 0.244 Uiso 0.50 1 d P . .
O28 O 0.9239(5) 0.4450(5) 0.2456(8) 0.047(4) Uani 0.50 1 d P A 3
H28B H 0.8987 0.4542 0.2131 0.071 Uiso 0.50 1 d PR A 3
H28A H 0.9395 0.4179 0.2253 0.071 Uiso 0.50 1 d PR A 3
O29 O 0.9546(5) 0.3926(5) 0.1802(8) 0.047(4) Uani 0.50 1 d P B 1
H29A H 0.9650 0.3665 0.1505 0.071 Uiso 0.50 1 d PR B 1
H29B H 0.9349 0.4127 0.1507 0.071 Uiso 0.50 1 d PR B 1
O30 O 0.9976(6) 0.4119(6) 0.1107(8) 0.057(4) Uani 0.50 1 d P C 2
H30C H 1.0051 0.3796 0.1034 0.068 Uiso 0.50 1 d PR C 2
H30D H 1.0257 0.4299 0.1071 0.068 Uiso 0.50 1 d PR C 2
O31 O 0.8301(8) 0.2304(9) 0.0612(13) 0.101(8) Uani 0.50 1 d P . .
H31C H 0.8263 0.2639 0.0593 0.122 Uiso 0.50 1 d PR . .
H31D H 0.8043 0.2154 0.0330 0.122 Uiso 0.50 1 d PR . .
O32 O 0.9451(7) 0.1380(6) 0.8398(10) 0.068(5) Uani 0.50 1 d P . .
H32C H 0.9469 0.1690 0.8185 0.082 Uiso 0.50 1 d PR . .
H32D H 0.9755 0.1306 0.8586 0.082 Uiso 0.50 1 d PR . .
O33 O 0.0392(12) 0.1433(13) 0.8913(19) 0.161(14) Uani 0.50 1 d P . .
H33C H 0.0222 0.1605 0.8545 0.193 Uiso 0.50 1 d PR . .
H33D H 0.0436 0.1635 0.9333 0.193 Uiso 0.50 1 d PR . .
O34 O 0.1445(12) 0.0359(12) 0.993(2) 0.167(14) Uani 0.50 1 d P . .
H34C H 0.1772 0.0378 1.0046 0.200 Uiso 0.50 1 d PR . .
H34D H 0.1389 0.0530 0.9482 0.200 Uiso 0.50 1 d PR . .
C1 C 0.8881(3) 0.3455(3) 0.7499(5) 0.032(2) Uani 1 1 d . . .
C2 C 0.8849(3) 0.2925(3) 0.7123(5) 0.031(2) Uani 1 1 d . . .
H2 H 0.9132 0.2686 0.7316 0.037 Uiso 1 1 calc R . .
C3 C 0.8312(4) 0.2075(4) 0.7084(6) 0.047(3) Uani 1 1 d . . .
H3B H 0.8656 0.1918 0.7006 0.070 Uiso 1 1 calc R . .
H3A H 0.8063 0.1916 0.6701 0.070 Uiso 1 1 calc R . .
H3C H 0.8196 0.2019 0.7653 0.070 Uiso 1 1 calc R . .
C4 C 0.8692(3) 0.2833(3) 0.6216(5) 0.033(2) Uani 1 1 d . . .
H4 H 0.8895 0.2543 0.5959 0.039 Uiso 1 1 calc R . .
C5 C 0.8344(3) 0.2642(3) 0.6919(5) 0.034(2) Uani 1 1 d . . .
C6 C 0.7809(4) 0.2953(4) 0.7131(6) 0.044(3) Uani 1 1 d . . .
H6C H 0.7512 0.2763 0.6901 0.066 Uiso 1 1 calc R . .
H6B H 0.7824 0.3302 0.6890 0.066 Uiso 1 1 calc R . .
H6A H 0.7770 0.2980 0.7731 0.066 Uiso 1 1 calc R . .
C7 C 0.8587(3) 0.3279(3) 0.5599(5) 0.0318(16) Uani 1 1 d U . .
C8 C 0.9917(4) 0.3100(3) 0.3387(5) 0.037(2) Uani 1 1 d . . .
C9 C 0.9288(4) 0.2153(4) 0.3869(7) 0.056(3) Uani 1 1 d . . .
H9A H 0.9572 0.2325 0.4166 0.083 Uiso 1 1 calc R . .
H9C H 0.9329 0.1775 0.3910 0.083 Uiso 1 1 calc R . .
H9B H 0.8954 0.2256 0.4113 0.083 Uiso 1 1 calc R . .
C10 C 0.9357(4) 0.1818(4) 0.2378(7) 0.062(3) Uani 1 1 d . . .
H10B H 0.9568 0.1556 0.2663 0.093 Uiso 1 1 calc R . .
H10C H 0.9525 0.1914 0.1857 0.093 Uiso 1 1 calc R . .
H10A H 0.9011 0.1674 0.2265 0.093 Uiso 1 1 calc R . .
C11 C 0.9301(4) 0.2319(4) 0.2945(6) 0.044(3) Uani 1 1 d . . .
C12 C 0.9626(4) 0.2793(3) 0.2708(6) 0.038(2) Uani 1 1 d . . .
H12 H 0.9815 0.2762 0.2171 0.046 Uiso 1 1 calc R . .
C13 C 0.9027(4) 0.2796(4) 0.2638(6) 0.040(3) Uani 1 1 d . . .
H13 H 0.8903 0.2759 0.2055 0.049 Uiso 1 1 calc R . .
C14 C 0.8703(4) 0.3154(4) 0.3127(6) 0.037(2) Uani 1 1 d . . .
C15 C 1.0203(4) 0.2770(3) 0.7937(5) 0.034(2) Uani 1 1 d . . .
C16 C 1.0607(4) 0.2547(3) 0.7315(5) 0.035(2) Uani 1 1 d . . .
H16 H 1.0953 0.2476 0.7576 0.042 Uiso 1 1 calc R . .
C17 C 0.9899(4) 0.1996(4) 0.6421(6) 0.048(3) Uani 1 1 d . . .
H17B H 0.9880 0.1871 0.5851 0.072 Uiso 1 1 calc R . .
H17C H 0.9665 0.2295 0.6490 0.072 Uiso 1 1 calc R . .
H17A H 0.9794 0.1717 0.6798 0.072 Uiso 1 1 calc R . .
C18 C 1.0481(4) 0.2170(4) 0.6625(6) 0.041(3) Uani 1 1 d . . .
C19 C 1.0886(4) 0.1729(3) 0.6453(7) 0.050(3) Uani 1 1 d . . .
H19A H 1.1238 0.1862 0.6553 0.076 Uiso 1 1 calc R . .
H19C H 1.0857 0.1616 0.5878 0.076 Uiso 1 1 calc R . .
H19B H 1.0819 0.1434 0.6821 0.076 Uiso 1 1 calc R . .
C20 C 1.0780(4) 0.2857(4) 1.1038(5) 0.046(3) Uani 1 1 d . . .
H20A H 1.0699 0.2802 1.1636 0.056 Uiso 1 1 calc R . .
C21 C 1.0307(4) 0.2830(4) 1.0469(5) 0.039(3) Uani 1 1 d . . .
C22 C 0.7423(5) 0.3302(5) 1.1469(7) 0.072(4) Uani 1 1 d . . .
H22A H 0.7600 0.3380 1.1990 0.109 Uiso 1 1 calc R . .
H22B H 0.7471 0.2933 1.1333 0.109 Uiso 1 1 calc R . .
H22C H 0.7050 0.3377 1.1525 0.109 Uiso 1 1 calc R . .
C23 C 0.7659(3) 0.3648(4) 1.0760(6) 0.041(2) Uani 1 1 d . . .
C24 C 0.7461(4) 0.3534(4) 0.9873(6) 0.052(3) Uani 1 1 d . . .
H24A H 0.7414 0.3158 0.9803 0.078 Uiso 1 1 calc R . .
H24D H 0.7716 0.3661 0.9471 0.078 Uiso 1 1 calc R . .
H24E H 0.7127 0.3711 0.9785 0.078 Uiso 1 1 calc R . .
C25 C 0.8256(4) 0.3770(4) 1.0870(6) 0.044(3) Uani 1 1 d . . .
H25 H 0.8412 0.3618 1.1382 0.053 Uiso 1 1 calc R . .
C26 C 0.8610(4) 0.3767(4) 1.0150(5) 0.038(3) Uani 1 1 d . . .
C27 C 0.7711(3) 0.4346(3) 0.6411(5) 0.031(2) Uani 1 1 d . . .
H27 H 0.7726 0.3977 0.6215 0.038 Uiso 1 1 calc R . .
C28 C 0.8118(3) 0.4693(3) 0.6003(5) 0.029(2) Uani 1 1 d . . .

loop_
_atom_site_aniso_label
_atom_site_aniso_U_11
_atom_site_aniso_U_22
_atom_site_aniso_U_33
_atom_site_aniso_U_23
_atom_site_aniso_U_13
_atom_site_aniso_U_12
Er1 0.02099(19) 0.02099(19) 0.0222(3) 0.000 0.000 0.000
Er2 0.02350(16) 0.02124(15) 0.02545(15) 0.00069(14) -0.00173(14) 0.00013(12)
Er3 0.02579(17) 0.02504(17) 0.02590(16) 0.00175(15) 0.00158(14) 0.00034(14)
Er4 0.02630(17) 0.02614(17) 0.02872(16) -0.00054(15) -0.00264(15) -0.00269(14)
Er5 0.0381(2) 0.02828(18) 0.03045(17) 0.00505(16) 0.00145(17) 0.00047(15)
O1 0.040(3) 0.033(3) 0.033(3) 0.003(2) 0.005(3) -0.006(3)
O2 0.035(3) 0.030(3) 0.033(3) 0.003(2) 0.003(3) -0.008(2)
O3 0.0361(15) 0.031(2) 0.035(3) 0.0001(17) 0.0030(15) -0.0092(13)
O4 0.036(3) 0.034(3) 0.037(3) 0.002(3) 0.004(3) -0.008(3)
O5 0.045(3) 0.031(3) 0.035(3) 0.001(3) -0.003(3) 0.002(3)
O6 0.049(4) 0.037(3) 0.042(3) 0.001(3) 0.000(3) -0.003(3)
O7 0.051(4) 0.043(4) 0.042(3) 0.004(3) -0.008(3) 0.004(3)
O8 0.051(4) 0.050(4) 0.039(3) 0.000(3) 0.001(3) 0.003(3)
O9 0.041(3) 0.039(3) 0.038(3) 0.005(3) 0.004(3) -0.006(3)
O10 0.048(4) 0.042(3) 0.042(3) 0.009(3) 0.006(3) -0.001(3)
O11 0.028(3) 0.030(3) 0.032(3) -0.001(2) 0.002(2) -0.002(2)
O12 0.034(3) 0.030(3) 0.036(3) 0.001(2) 0.000(2) -0.011(2)
O13 0.047(4) 0.037(3) 0.040(3) -0.004(3) 0.001(3) -0.002(3)
O14 0.043(3) 0.037(3) 0.039(3) -0.007(3) 0.005(3) -0.005(3)
O15 0.040(3) 0.039(3) 0.040(3) -0.009(3) 0.002(3) -0.001(3)
O16 0.030(3) 0.040(3) 0.042(3) -0.018(3) 0.000(3) -0.008(2)
O17 0.038(3) 0.036(3) 0.029(3) 0.006(3) -0.001(3) 0.001(2)
O18 0.037(3) 0.033(3) 0.023(2) 0.000(2) 0.002(2) 0.002(2)
O19 0.038(4) 0.038(4) 0.024(5) 0.000 0.000 0.000
O20 0.024(3) 0.021(2) 0.024(2) 0.002(2) -0.006(2) 0.003(2)
O21 0.024(3) 0.024(3) 0.019(5) 0.000 0.000 0.000
O22 0.036(3) 0.029(3) 0.031(3) -0.001(3) -0.001(3) 0.002(2)
O23 0.049(4) 0.049(4) 0.065(4) 0.011(3) -0.014(3) -0.010(3)
O24 0.072(5) 0.054(4) 0.074(5) 0.004(4) 0.013(4) -0.008(4)
O25 0.110(8) 0.100(8) 0.114(8) 0.020(7) -0.009(7) -0.007(7)
O26 0.047(3) 0.047(3) 0.054(5) 0.005(3) 0.005(3) -0.016(4)
O27 0.16(3) 0.16(3) 0.16(3) 0.00(2) 0.00(2) 0.00(2)
O28 0.050(8) 0.044(7) 0.047(7) -0.002(6) 0.000(6) -0.001(6)
O29 0.051(8) 0.044(7) 0.047(7) -0.005(6) 0.003(6) 0.002(6)
O30 0.062(9) 0.052(8) 0.056(8) -0.002(7) 0.002(7) -0.001(7)
O31 0.099(15) 0.101(15) 0.103(14) 0.001(13) 0.006(13) 0.005(12)
O32 0.071(10) 0.063(10) 0.070(10) 0.000(8) 0.000(9) 0.000(8)
O33 0.16(3) 0.16(3) 0.16(3) 0.00(2) 0.00(2) 0.00(2)
O34 0.16(3) 0.17(3) 0.18(2) 0.03(2) 0.00(2) 0.02(2)
C1 0.032(4) 0.033(4) 0.031(4) 0.006(4) 0.002(4) -0.011(3)
C2 0.034(4) 0.027(4) 0.031(4) -0.001(3) 0.000(4) -0.002(3)
C3 0.054(5) 0.035(5) 0.050(5) 0.014(4) -0.011(5) -0.023(4)
C4 0.031(4) 0.031(4) 0.036(4) 0.001(4) -0.002(4) -0.019(3)
C5 0.033(4) 0.035(4) 0.034(4) 0.008(4) 0.004(4) -0.015(4)
C6 0.043(5) 0.044(5) 0.045(5) 0.013(4) 0.008(4) -0.010(4)
C7 0.033(2) 0.032(3) 0.031(4) -0.004(2) 0.002(2) -0.0091(17)
C8 0.039(5) 0.034(4) 0.036(4) -0.013(4) -0.008(4) -0.009(4)
C9 0.037(5) 0.052(6) 0.078(7) -0.016(5) -0.001(5) 0.001(5)
C10 0.038(5) 0.053(6) 0.095(8) -0.039(5) -0.003(5) 0.003(5)
C11 0.041(5) 0.040(5) 0.052(5) -0.017(4) -0.003(4) -0.004(4)
C12 0.040(5) 0.035(5) 0.040(4) -0.020(4) -0.001(4) 0.000(4)
C13 0.039(5) 0.039(5) 0.043(5) -0.022(4) -0.006(4) -0.005(4)
C14 0.034(5) 0.039(5) 0.038(4) -0.011(4) -0.003(4) 0.002(4)
C15 0.040(5) 0.028(4) 0.036(4) 0.006(4) 0.004(4) -0.004(4)
C16 0.040(5) 0.030(4) 0.036(4) 0.007(4) -0.004(4) 0.009(4)
C17 0.060(6) 0.039(5) 0.044(5) -0.005(5) 0.003(5) -0.010(5)
C18 0.051(5) 0.032(5) 0.040(5) 0.007(4) -0.003(4) -0.001(4)
C19 0.069(6) 0.022(4) 0.060(6) -0.001(4) -0.010(5) 0.019(4)
C20 0.055(6) 0.054(5) 0.031(4) 0.025(4) -0.004(4) -0.004(5)
C21 0.047(5) 0.041(5) 0.028(4) 0.011(4) -0.006(4) -0.003(4)
C22 0.066(7) 0.088(8) 0.064(7) -0.009(7) 0.019(6) -0.034(6)
C23 0.036(4) 0.047(5) 0.039(4) 0.018(4) 0.013(4) -0.010(4)
C24 0.048(5) 0.058(6) 0.050(6) -0.005(5) 0.008(5) -0.019(5)
C25 0.055(5) 0.043(5) 0.034(4) 0.000(4) 0.000(4) -0.015(4)
C26 0.039(5) 0.038(5) 0.038(5) 0.010(4) 0.005(4) -0.009(4)
C27 0.035(4) 0.030(4) 0.029(4) 0.004(3) 0.006(4) -0.009(4)
C28 0.030(4) 0.028(4) 0.030(4) -0.001(3) -0.001(3) 0.001(3)

loop_
_atom_type_symbol
_atom_type_description
_atom_type_scat_dispersion_real
_atom_type_scat_dispersion_imag
_atom_type_scat_source
C C 0.0033 0.0016 'International Tables Vol C Tables 4.2.6.8 and 6.1.1.4'
H H 0.0000 0.0000 'International Tables Vol C Tables 4.2.6.8 and 6.1.1.4'
O O 0.0106 0.0060 'International Tables Vol C Tables 4.2.6.8 and 6.1.1.4'
Er Er -0.2586 4.9576 'International Tables Vol C Tables 4.2.6.8 and 6.1.1.4'

loop_
_geom_angle_atom_site_label_1
_geom_angle_atom_site_label_2
_geom_angle_atom_site_label_3
_geom_angle
_geom_angle_site_symmetry_1
_geom_angle_site_symmetry_3
O20 Er1 O20 114.5(2) 2_645 7_565
O20 Er1 O20 72.97(11) 2_645 .
O20 Er1 O20 72.97(11) 7_565 .
O20 Er1 O20 72.97(11) 2_645 4_765
O20 Er1 O20 72.97(11) 7_565 4_765
O20 Er1 O20 114.5(2) . 4_765
O20 Er1 O18 142.76(18) 2_645 4_765
O20 Er1 O18 78.01(17) 7_565 4_765
O20 Er1 O18 78.34(17) . 4_765
O20 Er1 O18 142.23(18) 4_765 4_765
O20 Er1 O18 142.23(18) 2_645 2_645
O20 Er1 O18 78.34(17) 7_565 2_645
O20 Er1 O18 142.76(18) . 2_645
O20 Er1 O18 78.01(17) 4_765 2_645
O18 Er1 O18 72.81(12) 4_765 2_645
O20 Er1 O18 78.34(17) 2_645 7_565
O20 Er1 O18 142.23(18) 7_565 7_565
O20 Er1 O18 78.01(17) . 7_565
O20 Er1 O18 142.76(18) 4_765 7_565
O18 Er1 O18 72.81(12) 4_765 7_565
O18 Er1 O18 114.1(3) 2_645 7_565
O20 Er1 O18 78.01(17) 2_645 .
O20 Er1 O18 142.76(18) 7_565 .
O20 Er1 O18 142.23(18) . .
O20 Er1 O18 78.34(17) 4_765 .
O18 Er1 O18 114.1(3) 4_765 .
O18 Er1 O18 72.81(12) 2_645 .
O18 Er1 O18 72.81(12) 7_565 .
O20 Er1 Er2 37.15(12) 2_645 .
O20 Er1 Er2 90.69(12) 7_565 .
O20 Er1 Er2 36.23(12) . .
O20 Er1 Er2 91.24(12) 4_765 .
O18 Er1 Er2 113.00(13) 4_765 .
O18 Er1 Er2 166.43(13) 2_645 .
O18 Er1 Er2 79.43(13) 7_565 .
O18 Er1 Er2 113.44(13) . .
O20 Er1 Er2 36.23(12) 2_645 2_645
O20 Er1 Er2 91.24(12) 7_565 2_645
O20 Er1 Er2 90.69(12) . 2_645
O20 Er1 Er2 37.15(12) 4_765 2_645
O18 Er1 Er2 166.43(13) 4_765 2_645
O18 Er1 Er2 113.44(13) 2_645 2_645
O18 Er1 Er2 113.00(13) 7_565 2_645
O18 Er1 Er2 79.43(13) . 2_645
Er2 Er1 Er2 58.256(10) . 2_645
O20 Er1 Er2 91.24(12) 2_645 7_565
O20 Er1 Er2 36.23(12) 7_565 7_565
O20 Er1 Er2 37.15(12) . 7_565
O20 Er1 Er2 90.69(12) 4_765 7_565
O18 Er1 Er2 79.43(13) 4_765 7_565
O18 Er1 Er2 113.00(13) 2_645 7_565
O18 Er1 Er2 113.44(13) 7_565 7_565
O18 Er1 Er2 166.43(13) . 7_565
Er2 Er1 Er2 58.256(10) . 7_565
Er2 Er1 Er2 87.005(18) 2_645 7_565
O20 Er1 Er2 90.69(12) 2_645 4_765
O20 Er1 Er2 37.15(12) 7_565 4_765
O20 Er1 Er2 91.24(12) . 4_765
O20 Er1 Er2 36.23(12) 4_765 4_765
O18 Er1 Er2 113.44(13) 4_765 4_765
O18 Er1 Er2 79.43(13) 2_645 4_765
O18 Er1 Er2 166.43(13) 7_565 4_765
O18 Er1 Er2 113.00(13) . 4_765
Er2 Er1 Er2 87.005(18) . 4_765
Er2 Er1 Er2 58.256(10) 2_645 4_765
Er2 Er1 Er2 58.256(10) 7_565 4_765
O20 Er2 O22 130.45(18) . .
O20 Er2 O20 74.1(2) . 2_645
O22 Er2 O20 72.61(18) . 2_645
O20 Er2 O15 139.85(19) . 7_565
O22 Er2 O15 79.9(2) . 7_565
O20 Er2 O15 146.08(19) 2_645 7_565
O20 Er2 O22 72.99(18) . 7_565
O22 Er2 O22 102.8(3) . 7_565
O20 Er2 O22 129.93(18) 2_645 7_565
O15 Er2 O22 75.0(2) 7_565 7_565
O20 Er2 O12 134.31(18) . .
O22 Er2 O12 69.96(19) . .
O20 Er2 O12 76.82(18) 2_645 .
O15 Er2 O12 75.3(2) 7_565 .
O22 Er2 O12 150.21(19) 7_565 .
O20 Er2 O3 75.13(18) . 7_565
O22 Er2 O3 151.73(19) . 7_565
O20 Er2 O3 133.32(17) 2_645 7_565
O15 Er2 O3 71.8(2) 7_565 7_565
O22 Er2 O3 70.51(19) 7_565 7_565
O12 Er2 O3 101.80(19) . 7_565
O20 Er2 O21 66.1(2) . .
O22 Er2 O21 67.16(17) . .
O20 Er2 O21 65.6(2) 2_645 .
O15 Er2 O21 120.9(3) 7_565 .
O22 Er2 O21 66.96(17) 7_565 .
O12 Er2 O21 129.27(13) . .
O3 Er2 O21 128.67(13) 7_565 .
O20 Er2 O11 86.75(17) . .
O22 Er2 O11 116.01(18) . .
O20 Er2 O11 72.38(17) 2_645 .
O15 Er2 O11 103.49(19) 7_565 .
O22 Er2 O11 140.50(18) 7_565 .
O12 Er2 O11 50.89(18) . .
O3 Er2 O11 71.67(18) 7_565 .
O21 Er2 O11 134.6(2) . .
O20 Er2 C28 109.30(19) . .
O22 Er2 C28 93.4(2) . .
O20 Er2 C28 71.4(2) 2_645 .
O15 Er2 C28 91.1(2) 7_565 .
O22 Er2 C28 156.2(2) 7_565 .
O12 Er2 C28 26.6(2) . .
O3 Er2 C28 87.0(2) 7_565 .
O21 Er2 C28 136.3(2) . .
O11 Er2 C28 24.40(19) . .
O20 Er2 Er2 38.84(12) . 7_565
O22 Er2 Er2 109.34(13) . 7_565
O20 Er2 Er2 93.92(12) 2_645 7_565
O15 Er2 Er2 114.06(15) 7_565 7_565
O22 Er2 Er2 39.08(13) 7_565 7_565
O12 Er2 Er2 170.55(13) . 7_565
O3 Er2 Er2 83.13(13) 7_565 7_565
O21 Er2 Er2 45.61(3) . 7_565
O11 Er2 Er2 124.85(12) . 7_565
C28 Er2 Er2 148.13(15) . 7_565
O20 Er2 Er2 93.98(12) . 2_645
O22 Er2 Er2 39.37(13) . 2_645
O20 Er2 Er2 38.12(12) 2_645 2_645
O15 Er2 Er2 119.25(15) 7_565 2_645
O22 Er2 Er2 109.22(13) 7_565 2_645
O12 Er2 Er2 83.83(13) . 2_645
O3 Er2 Er2 168.81(13) 7_565 2_645
O21 Er2 Er2 45.61(3) . 2_645
O11 Er2 Er2 105.64(12) . 2_645
C28 Er2 Er2 94.34(16) . 2_645
Er2 Er2 Er2 90.0 7_565 2_645
O18 Er3 O18 74.7(3) 7_565 .
O18 Er3 O17 131.7(2) 7_565 .
O18 Er3 O17 73.22(19) . .
O18 Er3 O9 139.9(2) 7_565 .
O18 Er3 O9 145.3(2) . .
O17 Er3 O9 77.6(2) . .
O18 Er3 O17 73.70(19) 7_565 7_565
O18 Er3 O17 131.0(2) . 7_565
O17 Er3 O17 102.4(3) . 7_565
O9 Er3 O17 73.3(2) . 7_565
O18 Er3 O1 133.22(19) 7_565 .
O18 Er3 O1 76.18(19) . .
O17 Er3 O1 70.67(19) . .
O9 Er3 O1 76.8(2) . .
O17 Er3 O1 150.03(19) 7_565 .
O18 Er3 O5 75.2(2) 7_565 7_565
O18 Er3 O5 133.36(18) . 7_565
O17 Er3 O5 150.57(19) . 7_565
O9 Er3 O5 73.1(2) . 7_565
O17 Er3 O5 70.9(2) 7_565 7_565
O1 Er3 O5 100.5(2) . 7_565
O18 Er3 O19 66.1(2) 7_565 .
O18 Er3 O19 65.4(2) . .
O17 Er3 O19 68.13(19) . .
O9 Er3 O19 119.6(3) . .
O17 Er3 O19 67.87(19) 7_565 .
O1 Er3 O19 129.76(14) . .
O5 Er3 O19 129.28(15) 7_565 .
O18 Er3 O2 86.24(18) 7_565 .
O18 Er3 O2 71.71(18) . .
O17 Er3 O2 115.95(18) . .
O9 Er3 O2 105.87(19) . .
O17 Er3 O2 140.75(18) 7_565 .
O1 Er3 O2 49.91(18) . .
O5 Er3 O2 71.55(18) 7_565 .
O19 Er3 O2 133.5(3) . .
O18 Er3 C1 109.4(2) 7_565 .
O18 Er3 C1 70.8(2) . .
O17 Er3 C1 92.9(2) . .
O9 Er3 C1 92.6(2) . .
O17 Er3 C1 156.1(2) 7_565 .
O1 Er3 C1 25.1(2) . .
O5 Er3 C1 86.8(2) 7_565 .
O19 Er3 C1 135.6(2) . .
O2 Er3 C1 24.9(2) . .
O18 Er3 Er3 39.14(13) 7_565 7_565
O18 Er3 Er3 94.41(14) . 7_565
O17 Er3 Er3 109.68(14) . 7_565
O9 Er3 Er3 113.02(15) . 7_565
O17 Er3 Er3 39.77(14) 7_565 7_565
O1 Er3 Er3 170.17(13) . 7_565
O5 Er3 Er3 83.81(14) 7_565 7_565
O19 Er3 Er3 45.50(3) . 7_565
O2 Er3 Er3 124.77(12) . 7_565
C1 Er3 Er3 148.51(16) . 7_565
O18 Er3 Er3 94.49(14) 7_565 2_645
O18 Er3 Er3 38.22(13) . 2_645
O17 Er3 Er3 40.15(14) . 2_645
O9 Er3 Er3 117.57(15) . 2_645
O17 Er3 Er3 109.52(14) 7_565 2_645
O1 Er3 Er3 84.32(14) . 2_645
O5 Er3 Er3 169.25(14) 7_565 2_645
O19 Er3 Er3 45.50(3) . 2_645
O2 Er3 Er3 105.32(12) . 2_645
C1 Er3 Er3 94.00(16) . 2_645
Er3 Er3 Er3 90.0 7_565 2_645
O16 Er4 O12 80.9(2) 7_565 .
O16 Er4 O23 75.3(2) 7_565 .
O12 Er4 O23 98.0(2) . .
O16 Er4 O13 79.7(2) 7_565 .
O12 Er4 O13 151.1(2) . .
O23 Er4 O13 97.5(2) . .
O16 Er4 O22 85.0(2) 7_565 .
O12 Er4 O22 72.09(19) . .
O23 Er4 O22 159.2(2) . .
O13 Er4 O22 85.1(2) . .
O16 Er4 O4 140.9(2) 7_565 .
O12 Er4 O4 82.1(2) . .
O23 Er4 O4 72.6(2) . .
O13 Er4 O4 125.9(2) . .
O22 Er4 O4 122.31(19) . .
O16 Er4 O14 125.8(2) 7_565 .
O12 Er4 O14 152.0(2) . .
O23 Er4 O14 83.2(2) . .
O13 Er4 O14 54.5(2) . .
O22 Er4 O14 114.3(2) . .
O4 Er4 O14 71.5(2) . .
O16 Er4 O3 153.6(2) 7_565 .
O12 Er4 O3 81.64(19) . .
O23 Er4 O3 126.9(2) . .
O13 Er4 O3 107.7(2) . .
O22 Er4 O3 70.77(19) . .
O4 Er4 O3 54.71(19) . .
O14 Er4 O3 75.6(2) . .
O16 Er4 C14 105.7(2) 7_565 .
O12 Er4 C14 166.3(2) . .
O23 Er4 C14 95.3(3) . .
O13 Er4 C14 27.6(2) . .
O22 Er4 C14 96.3(2) . .
O4 Er4 C14 98.9(2) . .
O14 Er4 C14 27.8(2) . .
O3 Er4 C14 87.8(2) . .
O16 Er4 Er2 74.12(15) 7_565 .
O12 Er4 Er2 37.37(14) . .
O23 Er4 Er2 128.84(18) . .
O13 Er4 Er2 115.84(16) . .
O22 Er4 Er2 35.97(13) . .
O4 Er4 Er2 110.47(14) . .
O14 Er4 Er2 147.67(15) . .
O3 Er4 Er2 79.95(13) . .
C14 Er4 Er2 132.05(19) . .
O16 Er4 Er2 119.33(15) 7_565 2_645
O12 Er4 Er2 79.80(14) . 2_645
O23 Er4 Er2 164.23(17) . 2_645
O13 Er4 Er2 91.36(16) . 2_645
O22 Er4 Er2 34.34(13) . 2_645
O4 Er4 Er2 91.68(14) . 2_645
O14 Er4 Er2 91.51(15) . 2_645
O3 Er4 Er2 37.37(13) . 2_645
C14 Er4 Er2 86.54(19) . 2_645
Er2 Er4 Er2 56.516(11) . 2_645
O10 Er5 O24 72.6(3) . .
O10 Er5 O1 80.5(2) . .
O24 Er5 O1 97.5(2) . .
O10 Er5 O17 85.5(2) . .
O24 Er5 O17 157.5(2) . .
O1 Er5 O17 73.1(2) . .
O10 Er5 O6 141.9(2) . .
O24 Er5 O6 76.0(3) . .
O1 Er5 O6 82.9(2) . .
O17 Er5 O6 121.6(2) . .
O10 Er5 O7 123.2(2) . .
O24 Er5 O7 85.2(3) . .
O1 Er5 O7 155.4(2) . .
O17 Er5 O7 112.0(2) . .
O6 Er5 O7 74.0(2) . .
O10 Er5 O8 76.3(2) . .
O24 Er5 O8 98.0(3) . .
O1 Er5 O8 146.7(2) . .
O17 Er5 O8 81.4(2) . .
O6 Er5 O8 129.6(2) . .
O7 Er5 O8 55.5(2) . .
O10 Er5 O5 154.1(2) . .
O24 Er5 O5 128.6(2) . .
O1 Er5 O5 81.8(2) . .
O17 Er5 O5 71.30(19) . .
O6 Er5 O5 52.8(2) . .
O7 Er5 O5 77.6(2) . .
O8 Er5 O5 110.3(2) . .
O10 Er5 Er3 74.23(16) . .
O24 Er5 Er3 128.0(2) . .
O1 Er5 Er3 37.96(14) . .
O17 Er5 Er3 36.37(14) . .
O6 Er5 Er3 110.77(15) . .
O7 Er5 Er3 146.75(16) . .
O8 Er5 Er3 111.51(16) . .
O5 Er5 Er3 80.17(14) . .
O10 Er5 Er3 120.32(16) . 2_645
O24 Er5 Er3 165.76(19) . 2_645
O1 Er5 Er3 79.96(14) . 2_645
O17 Er5 Er3 34.80(14) . 2_645
O6 Er5 Er3 89.78(16) . 2_645
O7 Er5 Er3 91.43(16) . 2_645
O8 Er5 Er3 91.39(16) . 2_645
O5 Er5 Er3 37.27(13) . 2_645
Er3 Er5 Er3 56.500(11) . 2_645
C1 O1 Er5 147.4(5) . .
C1 O1 Er3 101.8(5) . .
Er5 O1 Er3 106.0(2) . .
C1 O2 Er3 90.1(5) . .
C7 O3 Er4 91.5(5) . .
C7 O3 Er2 162.3(5) . 2_645
Er4 O3 Er2 105.5(2) . 2_645
C7 O4 Er4 93.7(5) . .
C15 O5 Er3 165.7(5) . 2_645
C15 O5 Er5 88.8(5) . .
Er3 O5 Er5 105.0(2) 2_645 .
C15 O6 Er5 96.6(6) . .
C21 O7 Er5 90.1(5) . .
C21 O8 Er5 90.5(5) . .
C26 O9 Er3 140.8(6) . .
C26 O10 Er5 131.3(6) . .
C28 O11 Er2 92.1(5) . .
C28 O12 Er4 148.0(5) . .
C28 O12 Er2 99.5(5) . .
Er4 O12 Er2 107.7(2) . .
C14 O13 Er4 92.9(5) . .
C14 O14 Er4 90.4(5) . .
C8 O15 Er2 138.9(6) . 2_645
C8 O16 Er4 132.8(5) . 2_645
Er5 O17 Er3 107.9(2) . .
Er5 O17 Er3 111.3(2) . 2_645
Er3 O17 Er3 100.1(2) . 2_645
Er5 O17 H17 112.6 . .
Er3 O17 H17 112.2 . .
Er3 O17 H17 112.1 2_645 .
Er3 O18 Er3 102.6(2) 2_645 .
Er3 O18 Er1 106.5(2) 2_645 .
Er3 O18 Er1 105.0(2) . .
Er3 O18 H18 114.2 2_645 .
Er3 O18 H18 113.8 . .
Er1 O18 H18 113.6 . .
Er3 O19 Er3 164.8(5) . 4_765
Er3 O19 Er3 89.00(6) . 7_565
Er3 O19 Er3 89.00(6) 4_765 7_565
Er3 O19 Er3 89.00(6) . 2_645
Er3 O19 Er3 89.00(6) 4_765 2_645
Er3 O19 Er3 164.8(5) 7_565 2_645
Er2 O20 Er2 103.04(18) . 7_565
Er2 O20 Er1 106.65(19) . .
Er2 O20 Er1 105.47(19) 7_565 .
Er2 O20 H20 113.8 . .
Er2 O20 H20 113.5 7_565 .
Er1 O20 H20 113.4 . .
Er2 O21 Er2 88.77(6) 7_565 .
Er2 O21 Er2 88.77(6) 7_565 4_765
Er2 O21 Er2 163.2(4) . 4_765
Er2 O21 Er2 163.2(4) 7_565 2_645
Er2 O21 Er2 88.77(6) . 2_645
Er2 O21 Er2 88.77(6) 4_765 2_645
Er2 O21 H21 98.4 7_565 .
Er2 O21 H21 98.4 . .
Er2 O21 H21 98.4 4_765 .
Er2 O21 H21 98.4 2_645 .
Er2 O22 Er4 107.8(2) . .
Er2 O22 Er2 101.6(2) . 2_645
Er4 O22 Er2 111.4(2) . 2_645
Er2 O22 H22 111.9 . .
Er4 O22 H22 111.8 . .
Er2 O22 H22 111.9 2_645 .
Er4 O23 H23A 112.1 . .
Er4 O23 H23B 113.3 . .
H23A O23 H23B 106.6 . .
Er5 O24 H24B 116.1 . .
Er5 O24 H24C 111.3 . .
H24B O24 H24C 110.9 . .
H25D O25 H25B 109.5 . .
H28B O28 H28A 109.6 . .
H28A O29 H29A 167.5 . .
H28A O29 H29B 78.4 . .
H29A O29 H29B 109.6 . .
H30C O30 H30D 108.7 . .
H31C O31 H31D 109.1 . .
H32C O32 H32D 107.2 . .
H33C O33 H33D 107.7 . .
H34C O34 H34D 108.5 . .
O2 C1 O1 117.9(7) . .
O2 C1 C2 126.1(7) . .
O1 C1 C2 116.0(7) . .
O2 C1 Er3 65.0(4) . .
O1 C1 Er3 53.1(4) . .
C2 C1 Er3 167.1(6) . .
C1 C2 C5 124.8(7) . .
C1 C2 C4 122.9(7) . .
C5 C2 C4 59.8(5) . .
C1 C2 H2 113.1 . .
C5 C2 H2 113.1 . .
C4 C2 H2 113.1 . .
C5 C3 H3B 109.5 . .
C5 C3 H3A 109.5 . .
H3B C3 H3A 109.5 . .
C5 C3 H3C 109.5 . .
H3B C3 H3C 109.5 . .
H3A C3 H3C 109.5 . .
C5 C4 C2 59.5(5) . .
C5 C4 C7 128.1(7) . .
C2 C4 C7 123.3(7) . .
C5 C4 H4 112.0 . .
C2 C4 H4 112.0 . .
C7 C4 H4 112.0 . .
C3 C5 C2 118.5(8) . .
C3 C5 C4 118.8(8) . .
C2 C5 C4 60.7(5) . .
C3 C5 C6 113.4(7) . .
C2 C5 C6 116.0(7) . .
C4 C5 C6 119.6(7) . .
C5 C6 H6C 109.5 . .
C5 C6 H6B 109.5 . .
H6C C6 H6B 109.5 . .
C5 C6 H6A 109.5 . .
H6C C6 H6A 109.5 . .
H6B C6 H6A 109.5 . .
O3 C7 O4 119.4(7) . .
O3 C7 C4 122.1(7) . .
O4 C7 C4 118.2(7) . .
O16 C8 O15 126.3(8) . .
O16 C8 C12 114.1(7) . .
O15 C8 C12 119.6(8) . .
C11 C9 H9A 109.5 . .
C11 C9 H9C 109.5 . .
H9A C9 H9C 109.5 . .
C11 C9 H9B 109.5 . .
H9A C9 H9B 109.5 . .
H9C C9 H9B 109.5 . .
C11 C10 H10B 109.5 . .
C11 C10 H10C 109.5 . .
H10B C10 H10C 109.5 . .
C11 C10 H10A 109.5 . .
H10B C10 H10A 109.5 . .
H10C C10 H10A 109.5 . .
C13 C11 C12 61.3(6) . .
C13 C11 C9 122.2(8) . .
C12 C11 C9 118.2(8) . .
C13 C11 C10 120.8(8) . .
C12 C11 C10 117.0(8) . .
C9 C11 C10 109.7(8) . .
C11 C12 C13 58.5(6) . .
C11 C12 C8 119.6(8) . .
C13 C12 C8 122.3(8) . .
C11 C12 H12 115.0 . .
C13 C12 H12 115.0 . .
C8 C12 H12 115.0 . .
C14 C13 C11 126.7(8) . .
C14 C13 C12 121.8(8) . .
C11 C13 C12 60.2(6) . .
C14 C13 H13 112.7 . .
C11 C13 H13 112.7 . .
C12 C13 H13 112.7 . .
O13 C14 O14 118.5(8) . .
O13 C14 C13 119.5(8) . .
O14 C14 C13 122.0(8) . .
O13 C14 Er4 59.5(4) . .
O14 C14 Er4 61.8(5) . .
C13 C14 Er4 164.4(7) . .
O6 C15 O5 120.9(8) . .
O6 C15 C16 121.6(8) . .
O5 C15 C16 117.5(8) . .
C18 C16 C27 59.1(6) . 2_645
C18 C16 C15 124.7(8) . .
C27 C16 C15 124.8(7) 2_645 .
C18 C16 H16 112.7 . .
C27 C16 H16 112.7 2_645 .
C15 C16 H16 112.7 . .
C18 C17 H17B 109.5 . .
C18 C17 H17C 109.5 . .
H17B C17 H17C 109.5 . .
C18 C17 H17A 109.5 . .
H17B C17 H17A 109.5 . .
H17C C17 H17A 109.5 . .
C27 C18 C16 60.9(6) 2_645 .
C27 C18 C19 115.6(8) 2_645 .
C16 C18 C19 116.9(8) . .
C27 C18 C17 119.3(8) 2_645 .
C16 C18 C17 122.2(8) . .
C19 C18 C17 112.7(8) . .
C18 C19 H19A 109.5 . .
C18 C19 H19C 109.5 . .
H19A C19 H19C 109.5 . .
C18 C19 H19B 109.5 . .
H19A C19 H19B 109.5 . .
H19C C19 H19B 109.5 . .
C21 C20 C25 120.7(8) . 2_645
C21 C20 C23 122.6(8) . 2_645
C25 C20 C23 59.2(6) 2_645 2_645
C21 C20 H20A 114.4 . .
C25 C20 H20A 114.4 2_645 .
C23 C20 H20A 114.4 2_645 .
O8 C21 O7 122.1(8) . .
O8 C21 C20 114.2(8) . .
O7 C21 C20 123.5(9) . .
C23 C22 H22A 109.5 . .
C23 C22 H22B 109.5 . .
H22A C22 H22B 109.5 . .
C23 C22 H22C 109.5 . .
H22A C22 H22C 109.5 . .
H22B C22 H22C 109.5 . .
C24 C23 C22 116.3(8) . .
C24 C23 C25 117.5(8) . .
C22 C23 C25 113.9(8) . .
C24 C23 C20 122.2(8) . 7_565
C22 C23 C20 115.5(8) . 7_565
C25 C23 C20 58.8(6) . 7_565
C23 C24 H24A 109.5 . .
C23 C24 H24D 109.5 . .
H24A C24 H24D 109.5 . .
C23 C24 H24E 109.5 . .
H24A C24 H24E 109.5 . .
H24D C24 H24E 109.5 . .
C26 C25 C20 122.9(8) . 7_565
C26 C25 C23 120.5(8) . .
C20 C25 C23 62.0(6) 7_565 .
C26 C25 H25 113.9 . .
C20 C25 H25 113.9 7_565 .
C23 C25 H25 113.9 . .
O9 C26 O10 125.5(8) . .
O9 C26 C25 123.0(8) . .
O10 C26 C25 111.5(8) . .
C18 C27 C28 124.2(8) 7_565 .
C18 C27 C16 60.0(6) 7_565 7_565
C28 C27 C16 124.0(7) . 7_565
C18 C27 H27 112.9 7_565 .
C28 C27 H27 112.9 . .
C16 C27 H27 112.9 7_565 .
O11 C28 O12 117.1(7) . .
O11 C28 C27 126.1(7) . .
O12 C28 C27 116.8(7) . .
O11 C28 Er2 63.5(4) . .
O12 C28 Er2 53.9(4) . .
C27 C28 Er2 168.8(6) . .

loop_
_geom_bond_atom_site_label_1
_geom_bond_atom_site_label_2
_geom_bond_distance
_geom_bond_site_symmetry_2
Er1 O20 2.362(5) 2_645
Er1 O20 2.362(5) 7_565
Er1 O20 2.362(5) .
Er1 O20 2.362(5) 4_765
Er1 O18 2.382(6) 4_765
Er1 O18 2.382(6) 2_645
Er1 O18 2.382(6) 7_565
Er1 O18 2.382(6) .
Er1 Er2 3.7496(6) .
Er1 Er2 3.7496(6) 2_645
Er1 Er2 3.7496(6) 7_565
Er1 Er2 3.7496(6) 4_765
Er2 O20 2.313(5) .
Er2 O22 2.349(5) .
Er2 O20 2.350(5) 2_645
Er2 O15 2.359(6) 7_565
Er2 O22 2.363(5) 7_565
Er2 O12 2.425(6) .
Er2 O3 2.458(6) 7_565
Er2 O21 2.6092(15) .
Er2 O11 2.649(5) .
Er2 C28 2.959(8) .
Er2 Er2 3.6504(5) 7_565
Er2 Er2 3.6504(5) 2_645
Er3 O18 2.306(5) 7_565
Er3 O18 2.353(5) .
Er3 O17 2.363(6) .
Er3 O9 2.378(6) .
Er3 O17 2.382(6) 7_565
Er3 O1 2.427(6) .
Er3 O5 2.439(6) 7_565
Er3 O19 2.5948(15) .
Er3 O2 2.694(5) .
Er3 C1 2.972(8) .
Er3 Er3 3.6373(5) 7_565
Er3 Er3 3.6373(5) 2_645
Er4 O16 2.284(6) 7_565
Er4 O12 2.289(6) .
Er4 O23 2.329(7) .
Er4 O13 2.350(6) .
Er4 O22 2.361(5) .
Er4 O4 2.377(6) .
Er4 O14 2.400(6) .
Er4 O3 2.445(6) .
Er4 C14 2.723(9) .
Er4 Er2 3.9018(5) 2_645
Er5 O10 2.295(6) .
Er5 O24 2.312(8) .
Er5 O1 2.322(6) .
Er5 O17 2.329(6) .
Er5 O6 2.361(6) .
Er5 O7 2.363(7) .
Er5 O8 2.364(6) .
Er5 O5 2.463(6) .
Er5 Er3 3.8894(5) 2_645
O1 C1 1.289(10) .
O2 C1 1.249(10) .
O3 C7 1.266(10) .
O3 Er2 2.458(6) 2_645
O4 C7 1.300(10) .
O5 C15 1.289(10) .
O5 Er3 2.439(6) 2_645
O6 C15 1.179(11) .
O7 C21 1.267(11) .
O8 C21 1.251(12) .
O9 C26 1.238(11) .
O10 C26 1.303(11) .
O11 C28 1.223(10) .
O12 C28 1.342(10) .
O13 C14 1.261(11) .
O14 C14 1.268(11) .
O15 C8 1.301(11) .
O15 Er2 2.359(6) 2_645
O16 C8 1.269(11) .
O16 Er4 2.284(6) 2_645
O17 Er3 2.382(6) 2_645
O17 H17 0.8482 .
O18 Er3 2.306(5) 2_645
O18 H18 0.8490 .
O19 Er3 2.5948(14) 4_765
O19 Er3 2.5948(14) 7_565
O19 Er3 2.5948(14) 2_645
O20 Er2 2.350(5) 7_565
O20 H20 0.8488 .
O21 Er2 2.6092(14) 7_565
O21 Er2 2.6092(14) 4_765
O21 Er2 2.6092(14) 2_645
O21 H21 0.8463 .
O22 Er2 2.363(5) 2_645
O22 H22 0.8480 .
O23 H23A 0.8483 .
O23 H23B 0.8499 .
O24 H24B 0.8455 .
O24 H24C 0.8425 .
O25 H25D 0.8454 .
O25 H25B 0.8425 .
O26 H26 0.8328 .
O27 H27A 0.8(5) .
O27 H27B 0.8(5) .
O28 H28B 0.8489 .
O28 H28A 0.8497 .
O29 H28A 1.0307 .
O29 H29A 0.8486 .
O29 H29B 0.8488 .
O30 H30C 0.8425 .
O30 H30D 0.8424 .
O31 H31C 0.8501 .
O31 H31D 0.8736 .
O32 H32C 0.8501 .
O32 H32D 0.8429 .
O33 H33C 0.8443 .
O33 H33D 0.8448 .
O34 H34C 0.8424 .
O34 H34D 0.8452 .
C1 C2 1.463(12) .
C2 C5 1.493(12) .
C2 C4 1.511(11) .
C2 H2 0.9800 .
C3 C5 1.452(12) .
C3 H3B 0.9600 .
C3 H3A 0.9600 .
C3 H3C 0.9600 .
C4 C5 1.498(11) .
C4 C7 1.513(12) .
C4 H4 0.9800 .
C5 C6 1.593(13) .
C6 H6C 0.9600 .
C6 H6B 0.9600 .
C6 H6A 0.9600 .
C8 C12 1.515(12) .
C9 C11 1.524(14) .
C9 H9A 0.9600 .
C9 H9C 0.9600 .
C9 H9B 0.9600 .
C10 C11 1.555(14) .
C10 H10B 0.9600 .
C10 H10C 0.9600 .
C10 H10A 0.9600 .
C11 C13 1.468(13) .
C11 C12 1.494(13) .
C12 C13 1.510(13) .
C12 H12 0.9800 .
C13 C14 1.442(13) .
C13 H13 0.9800 .
C15 C16 1.525(12) .
C16 C18 1.483(12) .
C16 C27 1.497(11) 2_645
C16 H16 0.9800 .
C17 C18 1.563(14) .
C17 H17B 0.9600 .
C17 H17C 0.9600 .
C17 H17A 0.9600 .
C18 C27 1.470(12) 2_645
C18 C19 1.531(13) .
C19 H19A 0.9600 .
C19 H19C 0.9600 .
C19 H19B 0.9600 .
C20 C21 1.494(13) .
C20 C25 1.537(14) 2_645
C20 C23 1.587(14) 2_645
C20 H20A 0.9800 .
C22 C23 1.542(15) .
C22 H22A 0.9600 .
C22 H22B 0.9600 .
C22 H22C 0.9600 .
C23 C24 1.520(14) .
C23 C25 1.545(13) .
C23 C20 1.587(14) 7_565
C24 H24A 0.9600 .
C24 H24D 0.9600 .
C24 H24E 0.9600 .
C25 C26 1.449(13) .
C25 C20 1.537(14) 7_565
C25 H25 0.9800 .
C27 C18 1.470(12) 7_565
C27 C28 1.495(12) .
C27 C16 1.497(11) 7_565
C27 H27 0.9800 .

loop_
_platon_squeeze_void_nr
_platon_squeeze_void_average_x
_platon_squeeze_void_average_y
_platon_squeeze_void_average_z
_platon_squeeze_void_volume
_platon_squeeze_void_count_electrons
_platon_squeeze_void_content
1 -0.016 -0.034 -0.273 2913 696 ' '
2 0.000 0.500 0.178 194 65 ' '
3 0.500 0.000 0.822 195 65 ' '
